data_7033495
loop_
_publ_author_name
'Dolganov, Alexander V.'
'Belov, Alexander S.'
'Novikov, Valentin V.'
'Vologzhanina, Anna V.'
'Romanenko, Galina V.'
'Budnikova, Yulia G.'
'Zelinskii, Genrikh E.'
'Buzin, Michail I.'
'Voloshin, Yan Z.'

_publ_section_title
;
 First iron and cobalt(ii) hexabromoclathrochelates: structural, magnetic,
 redox, and electrocatalytic behavior.
;
_journal_issue 5
_journal_name_full 'Dalton transactions (Cambridge, England : 2003)'
_journal_page_first 2476
_journal_page_last 2487
_journal_paper_doi 10.1039/c4dt03082f
_journal_volume 44
_journal_year 2015
_chemical_formula_moiety 'C14 H18 B2 Br6 Fe N6 O6'
_chemical_formula_sum 'C14 H18 B2 Br6 Fe N6 O6'
_chemical_formula_weight 923.27
_chemical_name_systematic
;
 ? 
;
_space_group_crystal_system monoclinic
_space_group_IT_number 14
_space_group_name_Hall '-P 2ybc'
_space_group_name_H-M_alt 'P 1 21/c 1'
_symmetry_space_group_name_Hall '-P 2ybc'
_symmetry_space_group_name_H-M 'P 1 21/c 1'
_atom_sites_solution_hydrogens geom
_atom_sites_solution_primary direct
_atom_sites_solution_secondary difmap
_audit_creation_date 2014-06-05
_audit_creation_method
;
Olex2 1.2
(compiled 2014.05.21 svn.r2940 for OlexSys, GUI svn.r4846)
;
_audit_update_record
;
2014-11-10 deposited with the CCDC.
2014-12-15 downloaded from the CCDC.
;
_cell_angle_alpha 90.00
_cell_angle_beta 120.32
_cell_angle_gamma 90.00
_cell_formula_units_Z 4
_cell_length_a 8.2708(18)
_cell_length_b 24.252(5)
_cell_length_c 16.382(4)
_cell_measurement_reflns_used 2537
_cell_measurement_temperature 250
_cell_measurement_theta_max 26.20
_cell_measurement_theta_min 2.85
_cell_volume 2836.5(11)
_computing_molecular_graphics 'Olex2 (Dolomanov et al., 2009)'
_computing_publication_material 'Olex2 (Dolomanov et al., 2009)'
_computing_structure_refinement 'XL (Sheldrick, 2008)'
_computing_structure_solution 'XS (Sheldrick, 2008)'
_diffrn_ambient_temperature 250
_diffrn_detector_area_resol_mean 8
_diffrn_measured_fraction_theta_full 0.988
_diffrn_measured_fraction_theta_max 0.968
_diffrn_measurement_device_type apex
_diffrn_measurement_method '\w and \f scans'
_diffrn_radiation_monochromator graphite
_diffrn_radiation_type MoK\a
_diffrn_radiation_wavelength 0.71073
_diffrn_reflns_av_R_equivalents 0.0000
_diffrn_reflns_av_unetI/netI 0.2174
_diffrn_reflns_limit_h_max 10
_diffrn_reflns_limit_h_min -11
_diffrn_reflns_limit_k_max 33
_diffrn_reflns_limit_k_min -33
_diffrn_reflns_limit_l_max 22
_diffrn_reflns_limit_l_min -10
_diffrn_reflns_number 7822
_diffrn_reflns_theta_full 26.00
_diffrn_reflns_theta_max 29.73
_diffrn_reflns_theta_min 1.67
_diffrn_source 'sealed tube'
_exptl_absorpt_coefficient_mu 9.024
_exptl_absorpt_correction_T_max 0.7458
_exptl_absorpt_correction_T_min 0.1190
_exptl_absorpt_correction_type multi-scan
_exptl_crystal_colour red
_exptl_crystal_colour_primary red
_exptl_crystal_density_diffrn 2.162
_exptl_crystal_density_method 'not measured'
_exptl_crystal_description plate
_exptl_crystal_F_000 1752
_exptl_crystal_size_max 0.26
_exptl_crystal_size_mid 0.25
_exptl_crystal_size_min 0.03
_refine_diff_density_max 1.354
_refine_diff_density_min -1.437
_refine_diff_density_rms 0.242
_refine_ls_extinction_coef 0.00098(13)
_refine_ls_extinction_expression Fc^*^=kFc[1+0.001xFc^2^\l^3^/sin(2\q)]^-1/4^
_refine_ls_extinction_method SHELXL
_refine_ls_goodness_of_fit_ref 0.997
_refine_ls_hydrogen_treatment constr
_refine_ls_matrix_type full
_refine_ls_number_parameters 315
_refine_ls_number_reflns 7823
_refine_ls_number_restraints 37
_refine_ls_restrained_S_all 0.998
_refine_ls_R_factor_all 0.2435
_refine_ls_R_factor_gt 0.0834
_refine_ls_shift/su_max 0.012
_refine_ls_shift/su_mean 0.006
_refine_ls_structure_factor_coef Fsqd
_refine_ls_weighting_details 'calc w=1/[\s^2^(Fo^2^)+(0.0500P)^2^+0.0000P] where P=(Fo^2^+2Fc^2^)/3'
_refine_ls_weighting_scheme calc
_refine_ls_wR_factor_gt 0.1573
_refine_ls_wR_factor_ref 0.2019
_reflns_number_gt 2731
_reflns_number_total 7823
_reflns_threshold_expression >2sigma(I)
_cod_data_source_file c4dt03082f2.cif
_cod_data_source_block 250
_cod_depositor_comments 'Adding full bibliography for 7033492--7033506.cif.'
_cod_database_code 7033495
_olex2_refinement_description
;
1. Others
 Fixed Sof: H8AA(0.5) H8AB(0.5) H8BC(0.5) H8BD(0.5) C9(0.5) H9A(0.5) H9B(0.5)
 C10(0.5) H10A(0.5) H10B(0.5) H10C(0.5) H12A(0.5) H12B(0.5) H12C(0.5) H12D(0.5)
 C13(0.5) H13A(0.5) H13B(0.5) C14(0.5) H14A(0.5) H14B(0.5) H14C(0.5) C10A(0.5)
 H10D(0.5) H10E(0.5) H10F(0.5) C9A(0.5) H9AA(0.5) H9AB(0.5) C13A(0.5) H13C(0.5)
 H13D(0.5) C14A(0.5) H14D(0.5) H14E(0.5) H14F(0.5)
 Fixed Uiso: H7A(0.041) H7B(0.041) H8AA(0.077) H8AB(0.077) H8BC(0.077)
 H8BD(0.077) H9A(0.112) H9B(0.112) H10A(0.112) H10B(0.112) H10C(0.112)
 H11A(0.043) H11B(0.043) H12A(0.071) H12B(0.071) H12C(0.071) H12D(0.071)
 H13A(0.13) H13B(0.13) H14A(0.131) H14B(0.131) H14C(0.131) H10D(0.112)
 H10E(0.112) H10F(0.112) H9AA(0.112) H9AB(0.112) H13C(0.13) H13D(0.13)
 H14D(0.131) H14E(0.131) H14F(0.131)
 Fixed X: H7A(0.7543) H7B(0.9714) H8AA(0.6978) H8AB(0.9152) H8BC(0.8888)
 H8BD(0.6789) H9A(0.6743) H9B(0.8921) H10A(0.6259) H10B(0.8429) H10C(0.721)
 H11A(0.8432) H11B(0.9221) H12A(0.6133) H12B(0.5365) H12C(0.6088) H12D(0.531)
 H13A(0.6593) H13B(0.6498) H14A(0.3226) H14B(0.4256) H14C(0.4076) H10D(0.7295)
 H10E(0.7969) H10F(0.9457) H9AA(0.9688) H9AB(0.7562) H13C(0.7441) H13D(0.6376)
 H14D(0.4336) H14E(0.3695) H14F(0.3272)
 Fixed Y: H7A(0.0426) H7B(0.0454) H8AA(0.058) H8AB(0.0499) H8BC(0.0603)
 H8BD(0.0474) H9A(-0.0364) H9B(-0.0444) H10A(-0.0166) H10B(-0.0236) H10C(-
 0.0753) H11A(0.4544) H11B(0.4547) H12A(0.4434) H12B(0.4444) H12C(0.4463)
 H12D(0.4472) H13A(0.5292) H13B(0.535) H14A(0.5182) H14B(0.5668) H14C(0.5683)
 H10D(-0.073) H10E(-0.0178) H10F(-0.0626) H9AA(-0.0264) H9AB(-0.0385)
 H13C(0.5374) H13D(0.5386) H14D(0.5236) H14E(0.5675) H14F(0.5041)
 Fixed Z: H7A(0.4513) H7B(0.5263) H8AA(0.5805) H8AB(0.6501) H8BC(0.6461)
 H8BD(0.5685) H9A(0.5274) H9B(0.5999) H10A(0.6523) H10B(0.7249) H10C(0.668)
 H11A(0.5514) H11B(0.481) H12A(0.3523) H12B(0.4227) H12C(0.3497) H12D(0.4209)
 H13A(0.3612) H13B(0.4536) H14A(0.314) H14B(0.2938) H14C(0.3855) H10D(0.6611)
 H10E(0.7207) H10F(0.7314) H9AA(0.6233) H9AB(0.5529) H13C(0.4077) H13D(0.467)
 H14D(0.25) H14E(0.2995) H14F(0.3026)
;
_olex2_submission_special_instructions 'No special instructions were received'

loop_
_space_group_symop_id
_space_group_symop_operation_xyz
1 'x, y, z'
2 '-x, y+1/2, -z+1/2'
3 '-x, -y, -z'
4 'x, -y-1/2, z-1/2'

loop_
_atom_site_label
_atom_site_type_symbol
_atom_site_fract_x
_atom_site_fract_y
_atom_site_fract_z
_atom_site_U_iso_or_equiv
_atom_site_adp_type
_atom_site_occupancy
_atom_site_calc_flag
_atom_site_disorder_assembly
_atom_site_disorder_group
_atom_site_refinement_flags_posn
_atom_site_refinement_flags_adp
Br1 Br 0.32817(16) 0.17728(7) 0.49618(9) 0.0408(4) Uani 1 d . . . .
Br2 Br 0.33540(16) 0.32274(7) 0.50357(9) 0.0414(4) Uani 1 d . . . .
Br3 Br 1.34434(15) 0.18017(7) 0.76032(9) 0.0423(4) Uani 1 d . . . .
Br4 Br 1.35865(15) 0.32473(7) 0.74860(9) 0.0407(4) Uani 1 d . . . .
Br5 Br 0.86193(18) 0.17523(7) 0.25147(9) 0.0408(4) Uani 1 d . . . .
Br6 Br 0.82324(18) 0.31991(7) 0.23941(9) 0.0420(4) Uani 1 d . . . .
Fe1 Fe 0.83681(18) 0.25004(9) 0.49961(10) 0.0181(3) Uani 1 d . . . .
O1 O 0.6500(9) 0.1457(4) 0.4743(5) 0.031(2) Uani 1 d B . . .
O2 O 0.7020(9) 0.3554(4) 0.5259(5) 0.030(2) Uani 1 d D . . .
O3 O 0.9759(10) 0.1471(4) 0.6016(5) 0.031(2) Uani 1 d B . . .
O4 O 1.0271(9) 0.3549(4) 0.5625(5) 0.037(2) Uani 1 d D . . .
O5 O 0.8994(10) 0.1448(4) 0.4375(5) 0.032(2) Uani 1 d B . . .
O6 O 0.7741(10) 0.3529(4) 0.3982(5) 0.031(2) Uani 1 d D . . .
N1 N 0.6406(11) 0.2007(5) 0.4810(6) 0.023(3) Uani 1 d . . . .
N2 N 0.6779(12) 0.2992(5) 0.5181(6) 0.026(3) Uani 1 d . . . .
N3 N 1.0001(12) 0.2018(5) 0.6008(7) 0.028(3) Uani 1 d . . . .
N4 N 1.0355(11) 0.3003(5) 0.5798(6) 0.025(2) Uani 1 d . . . .
N5 N 0.8775(12) 0.1999(5) 0.4212(6) 0.026(2) Uani 1 d . . . .
N6 N 0.7991(12) 0.2995(5) 0.3983(6) 0.025(2) Uani 1 d . . . .
C1 C 0.5108(14) 0.2196(6) 0.4938(8) 0.024(3) Uani 1 d . . . U
C2 C 0.5241(14) 0.2799(6) 0.5062(8) 0.026(3) Uani 1 d . . . U
C3 C 1.1567(14) 0.2227(5) 0.6678(7) 0.022(3) Uani 1 d . . . U
C4 C 1.1717(13) 0.2801(5) 0.6577(7) 0.022(3) Uani 1 d . . . U
C5 C 0.8555(13) 0.2198(5) 0.3410(7) 0.020(3) Uani 1 d . . . U
C6 C 0.8228(14) 0.2770(6) 0.3322(7) 0.024(3) Uani 1 d . . . U
C7 C 0.8477(18) 0.0585(6) 0.5120(8) 0.034(3) Uani 1 d B . . .
H7A H 0.7543 0.0426 0.4513 0.041 Uiso 1 calc . . R .
H7B H 0.9714 0.0454 0.5263 0.041 Uiso 1 calc . . R .
C8 C 0.810(2) 0.0391(7) 0.5884(12) 0.064(5) Uani 1 d . . . .
H8AA H 0.6978 0.0580 0.5805 0.077 Uiso 0.50 calc A 1 R .
H8AB H 0.9152 0.0499 0.6501 0.077 Uiso 0.50 calc A 1 R .
H8BC H 0.8888 0.0603 0.6461 0.077 Uiso 0.50 calc A 2 R .
H8BD H 0.6789 0.0474 0.5685 0.077 Uiso 0.50 calc A 2 R .
C9 C 0.779(7) -0.025(3) 0.589(4) 0.093(11) Uiso 0.50 d B 1 . .
H9A H 0.6743 -0.0364 0.5274 0.112 Uiso 0.50 calc B 1 R .
H9B H 0.8921 -0.0444 0.5999 0.112 Uiso 0.50 calc B 1 R .
C10 C 0.739(5) -0.0360(18) 0.665(3) 0.074(9) Uiso 0.50 d B 1 . .
H10A H 0.6259 -0.0166 0.6523 0.112 Uiso 0.50 calc B 1 GR .
H10B H 0.8429 -0.0236 0.7249 0.112 Uiso 0.50 calc B 1 GR .
H10C H 0.7210 -0.0753 0.6680 0.112 Uiso 0.50 calc B 1 GR .
C11 C 0.8225(16) 0.4403(6) 0.4909(9) 0.036(3) Uani 1 d D . . .
H11A H 0.8432 0.4544 0.5514 0.043 Uiso 1 calc . . R .
H11B H 0.9221 0.4547 0.4810 0.043 Uiso 1 calc . . R .
C12 C 0.632(2) 0.4602(6) 0.4108(11) 0.059(5) Uani 1 d . . D .
H12A H 0.6133 0.4434 0.3523 0.071 Uiso 0.50 calc C 1 R .
H12B H 0.5365 0.4444 0.4227 0.071 Uiso 0.50 calc C 1 R .
H12C H 0.6088 0.4463 0.3497 0.071 Uiso 0.50 calc C 2 R .
H12D H 0.5310 0.4472 0.4209 0.071 Uiso 0.50 calc C 2 R .
C13 C 0.59(3) 0.518(2) 0.391(13) 0.108(9) Uiso 0.50 d D 1 . .
H13A H 0.6593 0.5292 0.3612 0.130 Uiso 0.50 calc D 1 R .
H13B H 0.6498 0.5350 0.4536 0.130 Uiso 0.50 calc D 1 R .
C14 C 0.425(6) 0.545(2) 0.343(3) 0.087(9) Uiso 0.50 d D 1 . .
H14A H 0.3226 0.5182 0.3140 0.131 Uiso 0.50 calc D 1 GR .
H14B H 0.4256 0.5668 0.2938 0.131 Uiso 0.50 calc D 1 GR .
H14C H 0.4076 0.5683 0.3855 0.131 Uiso 0.50 calc D 1 GR .
B1 B 0.8408(18) 0.1242(7) 0.5037(9) 0.028(4) Uani 1 d . . . .
B2 B 0.8311(17) 0.3770(8) 0.4940(10) 0.032(4) Uani 1 d . . . .
C10A C 0.827(5) -0.0453(18) 0.688(3) 0.074(9) Uiso 0.50 d B 2 . .
H10D H 0.7295 -0.0730 0.6611 0.112 Uiso 0.50 calc B 2 GR .
H10E H 0.7969 -0.0178 0.7207 0.112 Uiso 0.50 calc B 2 GR .
H10F H 0.9457 -0.0626 0.7314 0.112 Uiso 0.50 calc B 2 GR .
C9A C 0.842(7) -0.019(3) 0.611(4) 0.093(11) Uiso 0.50 d B 2 . .
H9AA H 0.9688 -0.0264 0.6233 0.112 Uiso 0.50 calc B 2 R .
H9AB H 0.7562 -0.0385 0.5529 0.112 Uiso 0.50 calc B 2 R .
C13A C 0.64(3) 0.5227(10) 0.412(13) 0.108(9) Uiso 0.50 d D 2 D .
H13C H 0.7441 0.5374 0.4077 0.130 Uiso 0.50 calc D 2 R .
H13D H 0.6376 0.5386 0.4670 0.130 Uiso 0.50 calc D 2 R .
C14A C 0.416(6) 0.530(2) 0.303(3) 0.087(9) Uiso 0.50 d D 2 . .
H14D H 0.4336 0.5236 0.2500 0.131 Uiso 0.50 calc D 2 GR .
H14E H 0.3695 0.5675 0.2995 0.131 Uiso 0.50 calc D 2 GR .
H14F H 0.3272 0.5041 0.3026 0.131 Uiso 0.50 calc D 2 GR .

loop_
_atom_site_aniso_label
_atom_site_aniso_U_11
_atom_site_aniso_U_22
_atom_site_aniso_U_33
_atom_site_aniso_U_23
_atom_site_aniso_U_13
_atom_site_aniso_U_12
Br1 0.0255(6) 0.0532(12) 0.0505(8) 0.0014(8) 0.0242(5) -0.0058(7)
Br2 0.0283(6) 0.0565(12) 0.0497(8) 0.0012(8) 0.0273(5) 0.0079(7)
Br3 0.0239(6) 0.0583(12) 0.0283(7) 0.0097(8) 0.0012(5) 0.0052(7)
Br4 0.0260(6) 0.0557(11) 0.0250(6) -0.0067(8) 0.0016(5) -0.0081(7)
Br5 0.0481(7) 0.0552(11) 0.0265(6) -0.0052(8) 0.0242(5) 0.0026(8)
Br6 0.0504(7) 0.0572(11) 0.0285(7) 0.0121(8) 0.0273(6) 0.0057(8)
Fe1 0.0098(5) 0.0322(9) 0.0115(6) 0.0012(8) 0.0047(5) 0.0004(8)
O1 0.019(4) 0.033(7) 0.044(5) 0.000(5) 0.018(4) 0.005(4)
O2 0.022(4) 0.026(6) 0.046(5) 0.001(5) 0.020(4) 0.000(4)
O3 0.031(4) 0.031(7) 0.024(4) 0.003(4) 0.008(3) 0.007(4)
O4 0.018(4) 0.060(8) 0.027(5) -0.008(5) 0.006(3) -0.001(4)
O5 0.041(5) 0.031(6) 0.036(5) -0.001(5) 0.028(4) -0.004(4)
O6 0.036(4) 0.031(6) 0.027(4) 0.001(5) 0.015(4) 0.004(4)
N1 0.009(4) 0.041(8) 0.010(4) 0.007(5) -0.001(3) -0.004(4)
N2 0.017(5) 0.039(8) 0.028(6) -0.003(5) 0.015(4) 0.004(5)
N3 0.019(5) 0.027(7) 0.027(5) 0.002(5) 0.004(4) -0.010(5)
N4 0.016(4) 0.031(7) 0.024(5) 0.002(5) 0.007(4) 0.002(5)
N5 0.024(5) 0.025(7) 0.029(6) 0.003(5) 0.014(4) 0.006(5)
N6 0.023(5) 0.033(7) 0.024(5) 0.000(5) 0.016(4) 0.002(5)
C1 0.014(4) 0.034(7) 0.028(5) -0.001(5) 0.014(4) 0.010(4)
C2 0.012(4) 0.041(7) 0.029(5) -0.009(5) 0.013(4) -0.009(4)
C3 0.020(5) 0.032(6) 0.010(4) 0.004(4) 0.006(4) 0.003(4)
C4 0.015(4) 0.033(6) 0.010(4) 0.002(4) 0.001(4) -0.003(4)
C5 0.011(4) 0.038(6) 0.009(4) 0.002(4) 0.004(3) -0.001(4)
C6 0.021(5) 0.037(6) 0.016(5) 0.007(5) 0.011(4) 0.002(5)
C7 0.049(7) 0.024(10) 0.028(7) 0.000(6) 0.018(6) -0.006(7)
C8 0.067(10) 0.032(12) 0.098(14) -0.001(10) 0.046(10) -0.004(9)
C11 0.035(7) 0.030(10) 0.045(8) 0.003(7) 0.022(6) -0.004(7)
C12 0.084(11) 0.010(9) 0.073(11) 0.004(8) 0.032(9) 0.006(8)
B1 0.024(6) 0.046(12) 0.024(7) 0.003(7) 0.019(5) 0.007(7)
B2 0.017(6) 0.056(14) 0.027(7) -0.010(8) 0.014(5) -0.004(7)

loop_
_atom_type_symbol
_atom_type_description
_atom_type_scat_dispersion_real
_atom_type_scat_dispersion_imag
_atom_type_scat_source
C C 0.0033 0.0016 'International Tables Vol C Tables 4.2.6.8 and 6.1.1.4'
H H 0.0000 0.0000 'International Tables Vol C Tables 4.2.6.8 and 6.1.1.4'
B B 0.0013 0.0007 'International Tables Vol C Tables 4.2.6.8 and 6.1.1.4'
N N 0.0061 0.0033 'International Tables Vol C Tables 4.2.6.8 and 6.1.1.4'
O O 0.0106 0.0060 'International Tables Vol C Tables 4.2.6.8 and 6.1.1.4'
Fe Fe 0.3463 0.8444 'International Tables Vol C Tables 4.2.6.8 and 6.1.1.4'
Br Br -0.2901 2.4595 'International Tables Vol C Tables 4.2.6.8 and 6.1.1.4'

loop_
_geom_angle_atom_site_label_1
_geom_angle_atom_site_label_2
_geom_angle_atom_site_label_3
_geom_angle
N1 Fe1 N3 85.8(4)
N1 Fe1 N4 149.9(4)
N1 Fe1 N5 85.3(4)
N1 Fe1 N6 119.5(4)
N2 Fe1 N1 79.6(4)
N2 Fe1 N3 119.0(4)
N2 Fe1 N4 85.1(4)
N2 Fe1 N5 150.5(4)
N2 Fe1 N6 85.6(4)
N3 Fe1 N4 79.1(4)
N3 Fe1 N5 84.7(4)
N3 Fe1 N6 148.7(4)
N4 Fe1 N6 84.6(4)
N5 Fe1 N4 118.6(4)
N5 Fe1 N6 79.9(4)
N1 O1 B1 114.5(9)
N2 O2 B2 114.2(10)
N3 O3 B1 112.6(9)
N4 O4 B2 115.0(10)
N5 O5 B1 114.6(9)
N6 O6 B2 114.5(10)
O1 N1 Fe1 123.7(7)
C1 N1 Fe1 117.7(10)
C1 N1 O1 117.2(10)
O2 N2 Fe1 123.8(7)
C2 N2 Fe1 117.3(10)
C2 N2 O2 117.8(10)
O3 N3 Fe1 124.6(7)
C3 N3 Fe1 117.2(9)
C3 N3 O3 117.7(10)
O4 N4 Fe1 122.7(7)
C4 N4 Fe1 116.7(9)
C4 N4 O4 120.3(10)
O5 N5 Fe1 122.9(7)
C5 N5 Fe1 116.7(9)
C5 N5 O5 119.6(10)
O6 N6 Fe1 124.6(7)
C6 N6 Fe1 115.0(9)
C6 N6 O6 119.9(10)
N1 C1 Br1 124.7(11)
N1 C1 C2 111.6(11)
C2 C1 Br1 123.7(8)
N2 C2 Br2 124.0(11)
N2 C2 C1 112.7(11)
C1 C2 Br2 123.3(8)
N3 C3 Br3 122.8(10)
N3 C3 C4 113.0(10)
C4 C3 Br3 124.0(8)
N4 C4 Br4 121.8(10)
N4 C4 C3 113.7(10)
C3 C4 Br4 124.4(8)
N5 C5 Br5 122.0(10)
N5 C5 C6 112.7(10)
C6 C5 Br5 125.3(8)
N6 C6 Br6 120.6(10)
N6 C6 C5 115.2(10)
C5 C6 Br6 124.1(9)
C8 C7 B1 111.6(11)
C7 C8 C9 114(2)
C9A C8 C7 115(3)
C9A C8 C9 18(3)
C10 C9 C8 107(4)
C12 C11 B2 110.7(11)
C13 C12 C11 122(7)
C13 C12 C13A 15(10)
C13A C12 C11 107(7)
C12 C13 C14 132(10)
O1 B1 O3 107.9(10)
O1 B1 C7 111.2(11)
O3 B1 C7 107.3(10)
O5 B1 O1 109.3(10)
O5 B1 O3 108.1(11)
O5 B1 C7 112.9(11)
O2 B2 O4 107.3(11)
O2 B2 O6 108.9(10)
O2 B2 C11 109.4(11)
O4 B2 C11 112.9(11)
O6 B2 O4 106.6(10)
O6 B2 C11 111.6(12)
C8 C9A C10A 124(5)
C12 C13A C14A 94(8)

loop_
_geom_bond_atom_site_label_1
_geom_bond_atom_site_label_2
_geom_bond_distance
Br1 C1 1.843(12)
Br2 C2 1.858(12)
Br3 C3 1.842(11)
Br4 C4 1.858(11)
Br5 C5 1.846(11)
Br6 C6 1.844(11)
Fe1 N1 1.912(10)
Fe1 N2 1.909(10)
Fe1 N3 1.918(10)
Fe1 N4 1.932(10)
Fe1 N5 1.919(10)
Fe1 N6 1.940(10)
O1 N1 1.346(13)
O1 B1 1.492(14)
O2 N2 1.372(13)
O2 B2 1.501(16)
O3 N3 1.343(13)
O3 B1 1.523(16)
O4 N4 1.347(13)
O4 B2 1.529(16)
O5 N5 1.355(13)
O5 B1 1.481(15)
O6 N6 1.312(13)
O6 B2 1.510(16)
N1 C1 1.278(13)
N2 C2 1.275(13)
N3 C3 1.305(13)
N4 C4 1.298(13)
N5 C5 1.322(13)
N6 C6 1.312(14)
C1 C2 1.473(16)
C3 C4 1.417(16)
C5 C6 1.405(16)
C7 C8 1.512(19)
C7 B1 1.60(2)
C8 C9 1.56(6)
C8 C9A 1.44(6)
C9 C10 1.48(6)
C11 C12 1.535(18)
C11 B2 1.54(2)
C12 C13 1.43(6)
C12 C13A 1.52(3)
C13 C14 1.34(16)
C10A C9A 1.47(7)
C13A C14A 1.81(18)

loop_
_geom_torsion_atom_site_label_1
_geom_torsion_atom_site_label_2
_geom_torsion_atom_site_label_3
_geom_torsion_atom_site_label_4
_geom_torsion
Br1 C1 C2 Br2 -11.7(14)
Br1 C1 C2 N2 168.7(8)
Br3 C3 C4 Br4 -13.5(15)
Br3 C3 C4 N4 170.0(8)
Br5 C5 C6 Br6 -11.7(14)
Br5 C5 C6 N6 171.2(7)
Fe1 N1 C1 Br1 -170.9(5)
Fe1 N1 C1 C2 9.3(12)
Fe1 N2 C2 Br2 -170.8(5)
Fe1 N2 C2 C1 8.8(13)
Fe1 N3 C3 Br3 -170.7(5)
Fe1 N3 C3 C4 5.0(13)
Fe1 N4 C4 Br4 -172.8(5)
Fe1 N4 C4 C3 3.8(13)
Fe1 N5 C5 Br5 -172.6(5)
Fe1 N5 C5 C6 5.8(11)
Fe1 N6 C6 Br6 -171.9(5)
Fe1 N6 C6 C5 5.3(12)
O1 N1 C1 Br1 -4.0(13)
O1 N1 C1 C2 176.2(8)
O2 N2 C2 Br2 -2.6(14)
O2 N2 C2 C1 177.0(9)
O3 N3 C3 Br3 1.3(15)
O3 N3 C3 C4 177.0(9)
O4 N4 C4 Br4 0.5(15)
O4 N4 C4 C3 177.1(9)
O5 N5 C5 Br5 -2.2(13)
O5 N5 C5 C6 176.2(9)
O6 N6 C6 Br6 0.5(14)
O6 N6 C6 C5 177.7(9)
N1 Fe1 N2 O2 -170.7(8)
N1 Fe1 N2 C2 -3.2(9)
N1 Fe1 N3 O3 32.4(9)
N1 Fe1 N3 C3 -156.2(9)
N1 Fe1 N4 O4 -112.7(11)
N1 Fe1 N4 C4 60.4(14)
N1 Fe1 N5 O5 -51.4(8)
N1 Fe1 N5 C5 118.6(8)
N1 Fe1 N6 O6 107.7(9)
N1 Fe1 N6 C6 -80.4(9)
N1 O1 B1 O3 52.0(13)
N1 O1 B1 O5 -65.3(13)
N1 O1 B1 C7 169.4(9)
N1 C1 C2 Br2 168.0(8)
N1 C1 C2 N2 -11.5(14)
N2 Fe1 N1 O1 -170.0(8)
N2 Fe1 N1 C1 -4.0(8)
N2 Fe1 N3 O3 108.1(9)
N2 Fe1 N3 C3 -80.6(9)
N2 Fe1 N4 O4 -53.3(8)
N2 Fe1 N4 C4 119.8(9)
N2 Fe1 N5 O5 -110.6(11)
N2 Fe1 N5 C5 59.5(13)
N2 Fe1 N6 O6 32.2(8)
N2 Fe1 N6 C6 -155.8(8)
N2 O2 B2 O4 -66.2(12)
N2 O2 B2 O6 48.8(13)
N2 O2 B2 C11 171.0(9)
N3 Fe1 N1 O1 -49.5(8)
N3 Fe1 N1 C1 116.5(8)
N3 Fe1 N2 O2 110.0(8)
N3 Fe1 N2 C2 -82.5(9)
N3 Fe1 N4 O4 -174.1(9)
N3 Fe1 N4 C4 -0.9(9)
N3 Fe1 N5 O5 34.8(8)
N3 Fe1 N5 C5 -155.1(8)
N3 Fe1 N6 O6 -111.9(10)
N3 Fe1 N6 C6 60.1(13)
N3 O3 B1 O1 -68.1(12)
N3 O3 B1 O5 49.9(13)
N3 O3 B1 C7 171.9(9)
N3 C3 C4 Br4 170.9(8)
N3 C3 C4 N4 -5.7(15)
N4 Fe1 N1 O1 -109.3(11)
N4 Fe1 N1 C1 56.7(13)
N4 Fe1 N2 O2 35.3(8)
N4 Fe1 N2 C2 -157.2(9)
N4 Fe1 N3 O3 -173.8(9)
N4 Fe1 N3 C3 -2.4(9)
N4 Fe1 N5 O5 109.3(8)
N4 Fe1 N5 C5 -80.6(8)
N4 Fe1 N6 O6 -53.3(8)
N4 Fe1 N6 C6 118.7(8)
N4 O4 B2 O2 48.6(13)
N4 O4 B2 O6 -67.9(13)
N4 O4 B2 C11 169.2(10)
N5 Fe1 N1 O1 35.5(8)
N5 Fe1 N1 C1 -158.5(8)
N5 Fe1 N2 O2 -110.2(11)
N5 Fe1 N2 C2 57.2(14)
N5 Fe1 N3 O3 -53.3(9)
N5 Fe1 N3 C3 118.1(9)
N5 Fe1 N4 O4 108.2(9)
N5 Fe1 N4 C4 -78.7(10)
N5 Fe1 N6 O6 -173.6(8)
N5 Fe1 N6 C6 -1.7(8)
N5 O5 B1 O1 49.4(14)
N5 O5 B1 O3 -67.8(12)
N5 O5 B1 C7 173.6(9)
N5 C5 C6 Br6 169.9(7)
N5 C5 C6 N6 -7.2(14)
N6 Fe1 N1 O1 111.1(8)
N6 Fe1 N1 C1 -82.9(9)
N6 Fe1 N2 O2 -49.6(8)
N6 Fe1 N2 C2 117.9(9)
N6 Fe1 N3 O3 -113.9(10)
N6 Fe1 N3 C3 57.5(15)
N6 Fe1 N4 O4 32.8(8)
N6 Fe1 N4 C4 -154.1(9)
N6 Fe1 N5 O5 -172.5(8)
N6 Fe1 N5 C5 -2.5(8)
N6 O6 B2 O2 -66.7(12)
N6 O6 B2 O4 48.8(13)
N6 O6 B2 C11 172.5(9)
C7 C8 C9 C10 -178(3)
C7 C8 C9A C10A 175(4)
C8 C7 B1 O1 -63.6(14)
C8 C7 B1 O3 54.2(14)
C8 C7 B1 O5 173.2(11)
C9 C8 C9A C10A -94(14)
C11 C12 C13 C14 -162(15)
C11 C12 C13A C14A 172(6)
C12 C11 B2 O2 -69.1(14)
C12 C11 B2 O4 171.5(11)
C12 C11 B2 O6 51.4(14)
C13 C12 C13A C14A -7(56)
B1 O1 N1 Fe1 13.0(12)
B1 O1 N1 C1 -153.1(9)
B1 O3 N3 Fe1 16.8(12)
B1 O3 N3 C3 -154.5(10)
B1 O5 N5 Fe1 15.4(12)
B1 O5 N5 C5 -154.4(9)
B1 C7 C8 C9 170(2)
B1 C7 C8 C9A -171(3)
B2 O2 N2 Fe1 15.2(12)
B2 O2 N2 C2 -152.2(10)
B2 O4 N4 Fe1 17.2(12)
B2 O4 N4 C4 -155.7(10)
B2 O6 N6 Fe1 16.9(12)
B2 O6 N6 C6 -154.7(10)
B2 C11 C12 C13 -179(11)
B2 C11 C12 C13A -179(9)
C9A C8 C9 C10 84(13)
C13A C12 C13 C14 -161(83)
